data_2230870
loop_
_publ_author_name
'Karthikeyan, S.'
'Muthukumaran, J.'
'Krishna, R.'
'Manimaran, Bala.'

_publ_section_title
;
 2,2'-[Naphthalene-1,5-diylbis(nitrilomethanylylidene)]diphenol
;
_journal_coeditor_code SJ5163
_journal_issue 7
_journal_name_full 'Acta Crystallographica Section E'
_journal_page_first o1765
_journal_page_last o1766
_journal_paper_doi 10.1107/S1600536811023099
_journal_volume 67
_journal_year 2011
_chemical_formula_iupac 'C24 H18 N2 O2'
_chemical_formula_moiety 'C24 H18 N2 O2'
_chemical_formula_sum 'C24 H18 N2 O2'
_chemical_formula_weight 366.40
_chemical_name_systematic
;
2,2'-[Naphthalene-1,5-diylbis(nitrilomethanylylidene)]diphenol
;
_space_group_IT_number 14
_symmetry_cell_setting monoclinic
_symmetry_space_group_name_Hall '-P 2ybc'
_symmetry_space_group_name_H-M 'P 1 21/c 1'
_atom_sites_solution_hydrogens geom
_atom_sites_solution_primary direct
_atom_sites_solution_secondary difmap
_audit_creation_method SHELXL-97
_cell_angle_alpha 90.00
_cell_angle_beta 95.85(3)
_cell_angle_gamma 90.00
_cell_formula_units_Z 2
_cell_length_a 3.8510(9)
_cell_length_b 19.395(6)
_cell_length_c 11.796(2)
_cell_measurement_reflns_used 4711
_cell_measurement_temperature 293(2)
_cell_measurement_theta_max 24.99
_cell_measurement_theta_min 3.47
_cell_volume 876.5(4)
_computing_cell_refinement 'CrysAlis PRO (Oxford Diffraction, 2009)'
_computing_data_collection 'CrysAlis PRO (Oxford Diffraction, 2009)'
_computing_data_reduction 'CrysAlis PRO (Oxford Diffraction, 2009)'
_computing_molecular_graphics '<i>ORTEP-3 for Windows</i> (Farrugia, 1997)'
_computing_publication_material '<i>PLATON</i> (Spek, 2009)'
_computing_structure_refinement '<i>SHELXL97</i> (Sheldrick, 2008)'
_computing_structure_solution '<i>SHELXS97</i> (Sheldrick, 2008)'
_diffrn_ambient_temperature 293(2)
_diffrn_detector_area_resol_mean 15.9948
_diffrn_measured_fraction_theta_full 0.998
_diffrn_measured_fraction_theta_max 0.998
_diffrn_measurement_device_type 'Oxford Diffraction Xcalibur-S'
_diffrn_measurement_method \w
_diffrn_radiation_monochromator graphite
_diffrn_radiation_source 'fine-focus sealed tube'
_diffrn_radiation_type MoK\a
_diffrn_radiation_wavelength 0.71073
_diffrn_reflns_av_R_equivalents 0.0993
_diffrn_reflns_av_sigmaI/netI 0.0724
_diffrn_reflns_limit_h_max 3
_diffrn_reflns_limit_h_min -4
_diffrn_reflns_limit_k_max 23
_diffrn_reflns_limit_k_min -22
_diffrn_reflns_limit_l_max 13
_diffrn_reflns_limit_l_min -13
_diffrn_reflns_number 4711
_diffrn_reflns_theta_full 24.99
_diffrn_reflns_theta_max 24.99
_diffrn_reflns_theta_min 3.47
_diffrn_standards_number 0
_exptl_absorpt_coefficient_mu 0.089
_exptl_absorpt_correction_T_max 0.9902
_exptl_absorpt_correction_T_min 0.9797
_exptl_absorpt_correction_type multi-scan
_exptl_absorpt_process_details '(<i>CrysAlis PRO</i>; Oxford Diffraction, 2009)'
_exptl_crystal_colour yellow
_exptl_crystal_density_diffrn 1.388
_exptl_crystal_density_method 'not measured'
_exptl_crystal_description block
_exptl_crystal_F_000 384
_exptl_crystal_size_max 0.23
_exptl_crystal_size_mid 0.15
_exptl_crystal_size_min 0.11
_refine_diff_density_max 0.349
_refine_diff_density_min -0.360
_refine_ls_extinction_method none
_refine_ls_goodness_of_fit_ref 1.179
_refine_ls_hydrogen_treatment constr
_refine_ls_matrix_type full
_refine_ls_number_parameters 128
_refine_ls_number_reflns 1544
_refine_ls_number_restraints 0
_refine_ls_restrained_S_all 1.179
_refine_ls_R_factor_all 0.1053
_refine_ls_R_factor_gt 0.0800
_refine_ls_shift/su_max 0.000
_refine_ls_shift/su_mean 0.000
_refine_ls_structure_factor_coef Fsqd
_refine_ls_weighting_details 'calc w=1/[\s^2^(Fo^2^)+(0.1000P)^2^] where P=(Fo^2^+2Fc^2^)/3'
_refine_ls_weighting_scheme calc
_refine_ls_wR_factor_gt 0.1921
_refine_ls_wR_factor_ref 0.2055
_reflns_number_gt 1004
_reflns_number_total 1544
_reflns_threshold_expression I>2\s(I)
_cod_data_source_file sj5163.cif
_cod_data_source_block I
_cod_original_cell_volume 876.4(4)
_cod_original_sg_symbol_H-M 'P 21/c'
_cod_database_code 2230870
_cod_database_fobs_code 2230870

loop_
_symmetry_equiv_pos_as_xyz
'x, y, z'
'-x, y+1/2, -z+1/2'
'-x, -y, -z'
'x, -y-1/2, z-1/2'

loop_
_atom_site_type_symbol
_atom_site_label
_atom_site_fract_x
_atom_site_fract_y
_atom_site_fract_z
_atom_site_U_iso_or_equiv
_atom_site_adp_type
_atom_site_calc_flag
_atom_site_refinement_flags
_atom_site_occupancy
_atom_site_symmetry_multiplicity
_atom_site_disorder_assembly
_atom_site_disorder_group
N N1 0.3017(6) 0.64602(13) -0.0063(2) 0.0372(7) Uani d . 1 1 . .
C C1 0.5621(8) 0.77817(16) 0.0770(3) 0.0380(8) Uani d . 1 1 . .
C C6 0.3700(7) 0.76789(15) -0.0294(3) 0.0355(8) Uani d . 1 1 . .
C C8 0.0499(7) 0.53316(14) 0.0215(3) 0.0331(8) Uani d . 1 1 . .
C C7 0.2450(8) 0.70066(16) -0.0666(3) 0.0390(8) Uani d . 1 1 . .
H H7 0.1174 0.6968 -0.1376 0.047 Uiso calc R 1 1 . .
C C9 0.1929(7) 0.58080(15) -0.0513(3) 0.0361(8) Uani d . 1 1 . .
O O1 0.6420(7) 0.72510(12) 0.1490(2) 0.0531(8) Uani d . 1 1 . .
H H1 0.5617 0.6893 0.1202 0.080 Uiso calc R 1 1 . .
C C11 -0.0030(8) 0.54993(16) 0.1351(3) 0.0381(8) Uani d . 1 1 . .
H H11 0.0586 0.5934 0.1638 0.046 Uiso calc R 1 1 . .
C C5 0.2987(9) 0.82501(16) -0.1005(3) 0.0428(9) Uani d . 1 1 . .
H H5 0.1709 0.8190 -0.1711 0.051 Uiso calc R 1 1 . .
C C10 0.2399(8) 0.56269(17) -0.1607(3) 0.0384(8) Uani d . 1 1 . .
H H10 0.3368 0.5942 -0.2078 0.046 Uiso calc R 1 1 . .
C C2 0.6767(8) 0.84352(17) 0.1085(3) 0.0442(9) Uani d . 1 1 . .
H H2 0.8043 0.8504 0.1788 0.053 Uiso calc R 1 1 . .
C C12 -0.1435(8) 0.50288(16) 0.2025(3) 0.0398(8) Uani d . 1 1 . .
H H12 -0.1760 0.5143 0.2773 0.048 Uiso calc R 1 1 . .
C C3 0.6030(9) 0.89849(18) 0.0363(3) 0.0484(10) Uani d . 1 1 . .
H H3 0.6824 0.9422 0.0585 0.058 Uiso calc R 1 1 . .
C C4 0.4136(9) 0.88975(18) -0.0682(3) 0.0471(9) Uani d . 1 1 . .
H H4 0.3641 0.9273 -0.1163 0.057 Uiso calc R 1 1 . .

loop_
_atom_site_aniso_label
_atom_site_aniso_U_11
_atom_site_aniso_U_22
_atom_site_aniso_U_33
_atom_site_aniso_U_12
_atom_site_aniso_U_13
_atom_site_aniso_U_23
N1 0.0418(13) 0.0354(15) 0.0331(17) -0.0021(11) -0.0027(12) 0.0029(12)
C1 0.0390(15) 0.0432(19) 0.031(2) 0.0014(13) 0.0018(15) 0.0017(15)
C6 0.0381(15) 0.0395(18) 0.028(2) -0.0038(13) -0.0007(14) 0.0010(15)
C8 0.0324(13) 0.0363(16) 0.0288(19) 0.0033(12) -0.0058(13) 0.0026(14)
C7 0.0399(16) 0.0445(19) 0.031(2) -0.0027(13) -0.0045(14) -0.0004(15)
C9 0.0338(14) 0.0405(18) 0.032(2) -0.0013(13) -0.0065(14) -0.0012(15)
O1 0.0687(16) 0.0534(15) 0.0332(16) -0.0045(12) -0.0141(12) 0.0057(12)
C11 0.0404(16) 0.0384(17) 0.034(2) 0.0013(13) -0.0035(14) -0.0021(16)
C5 0.0516(18) 0.0440(19) 0.031(2) -0.0015(15) -0.0023(16) 0.0016(16)
C10 0.0400(16) 0.0456(19) 0.029(2) -0.0017(13) 0.0012(14) 0.0067(15)
C2 0.0442(17) 0.052(2) 0.034(2) -0.0037(15) -0.0051(15) -0.0082(16)
C12 0.0443(16) 0.051(2) 0.0241(19) 0.0029(14) 0.0012(15) -0.0032(15)
C3 0.0515(19) 0.0410(19) 0.052(3) -0.0047(15) 0.0024(18) -0.0059(18)
C4 0.056(2) 0.043(2) 0.042(2) 0.0001(15) 0.0030(18) 0.0070(17)

loop_
_atom_type_symbol
_atom_type_description
_atom_type_scat_dispersion_real
_atom_type_scat_dispersion_imag
_atom_type_scat_source
C C 0.0033 0.0016 'International Tables Vol C Tables 4.2.6.8 and 6.1.1.4'
H H 0.0000 0.0000 'International Tables Vol C Tables 4.2.6.8 and 6.1.1.4'
N N 0.0061 0.0033 'International Tables Vol C Tables 4.2.6.8 and 6.1.1.4'
O O 0.0106 0.0060 'International Tables Vol C Tables 4.2.6.8 and 6.1.1.4'

loop_
_geom_angle_atom_site_label_1
_geom_angle_atom_site_label_2
_geom_angle_atom_site_label_3
_geom_angle_site_symmetry_1
_geom_angle_site_symmetry_3
_geom_angle
_geom_angle_publ_flag
C7 N1 C9 . . 120.2(3) ?
O1 C1 C2 . . 119.0(3) ?
O1 C1 C6 . . 121.3(3) ?
C2 C1 C6 . . 119.7(3) ?
C1 C6 C5 . . 118.4(3) ?
C1 C6 C7 . . 122.0(3) ?
C5 C6 C7 . . 119.6(3) ?
C9 C8 C11 . . 121.9(3) ?
C9 C8 C8 . 3_565 119.0(4) ?
C11 C8 C8 . 3_565 119.1(4) ?
N1 C7 C6 . . 123.0(3) ?
N1 C7 H7 . . 118.5 ?
C6 C7 H7 . . 118.5 ?
C10 C9 C8 . . 120.2(3) ?
C10 C9 N1 . . 121.3(3) ?
C8 C9 N1 . . 118.4(3) ?
C1 O1 H1 . . 109.5 ?
C12 C11 C8 . . 120.3(3) ?
C12 C11 H11 . . 119.8 ?
C8 C11 H11 . . 119.8 ?
C4 C5 C6 . . 121.3(3) ?
C4 C5 H5 . . 119.3 ?
C6 C5 H5 . . 119.3 ?
C9 C10 C12 . 3_565 120.7(3) ?
C9 C10 H10 . . 119.7 ?
C12 C10 H10 3_565 . 119.7 ?
C3 C2 C1 . . 120.3(3) ?
C3 C2 H2 . . 119.8 ?
C1 C2 H2 . . 119.8 ?
C11 C12 C10 . 3_565 120.7(3) ?
C11 C12 H12 . . 119.6 ?
C10 C12 H12 3_565 . 119.6 ?
C2 C3 C4 . . 121.0(3) ?
C2 C3 H3 . . 119.5 ?
C4 C3 H3 . . 119.5 ?
C5 C4 C3 . . 119.2(3) ?
C5 C4 H4 . . 120.4 ?
C3 C4 H4 . . 120.4 ?

loop_
_geom_bond_atom_site_label_1
_geom_bond_atom_site_label_2
_geom_bond_site_symmetry_2
_geom_bond_distance
_geom_bond_publ_flag
N1 C7 . 1.283(4) ?
N1 C9 . 1.418(4) ?
C1 O1 . 1.350(4) ?
C1 C2 . 1.381(4) ?
C1 C6 . 1.404(4) ?
C6 C5 . 1.400(4) ?
C6 C7 . 1.443(4) ?
C8 C9 . 1.411(5) ?
C8 C11 . 1.414(4) ?
C8 C8 3_565 1.421(6) ?
C7 H7 . 0.9300 ?
C9 C10 . 1.367(5) ?
O1 H1 . 0.8200 ?
C11 C12 . 1.358(5) ?
C11 H11 . 0.9300 ?
C5 C4 . 1.372(5) ?
C5 H5 . 0.9300 ?
C10 C12 3_565 1.400(4) ?
C10 H10 . 0.9300 ?
C2 C3 . 1.376(5) ?
C2 H2 . 0.9300 ?
C12 C10 3_565 1.400(4) ?
C12 H12 . 0.9300 ?
C3 C4 . 1.378(5) ?
C3 H3 . 0.9300 ?
C4 H4 . 0.9300 ?

loop_
_geom_hbond_atom_site_label_D
_geom_hbond_atom_site_label_H
_geom_hbond_atom_site_label_A
_geom_hbond_site_symmetry_A
_geom_hbond_distance_DH
_geom_hbond_distance_HA
_geom_hbond_distance_DA
_geom_hbond_angle_DHA
O1 H1 N1 . 0.82 1.90 2.634(3) 148

loop_
_geom_torsion_atom_site_label_1
_geom_torsion_atom_site_label_2
_geom_torsion_atom_site_label_3
_geom_torsion_atom_site_label_4
_geom_torsion_site_symmetry_1
_geom_torsion_site_symmetry_2
_geom_torsion_site_symmetry_3
_geom_torsion_site_symmetry_4
_geom_torsion
_geom_torsion_publ_flag
O1 C1 C6 C5 . . . . -179.4(3) ?
C2 C1 C6 C5 . . . . -0.3(5) ?
O1 C1 C6 C7 . . . . 0.7(5) ?
C2 C1 C6 C7 . . . . 179.8(3) ?
C9 N1 C7 C6 . . . . -175.5(3) ?
C1 C6 C7 N1 . . . . -0.5(5) ?
C5 C6 C7 N1 . . . . 179.7(3) ?
C11 C8 C9 C10 . . . . -180.0(3) ?
C8 C8 C9 C10 3_565 . . . -1.2(5) ?
C11 C8 C9 N1 . . . . 3.2(4) ?
C8 C8 C9 N1 3_565 . . . -178.0(3) ?
C7 N1 C9 C10 . . . . 43.0(4) ?
C7 N1 C9 C8 . . . . -140.2(3) ?
C9 C8 C11 C12 . . . . 179.6(3) ?
C8 C8 C11 C12 3_565 . . . 0.8(5) ?
C1 C6 C5 C4 . . . . 0.3(5) ?
C7 C6 C5 C4 . . . . -179.9(3) ?
C8 C9 C10 C12 . . . 3_565 0.7(4) ?
N1 C9 C10 C12 . . . 3_565 177.5(3) ?
O1 C1 C2 C3 . . . . 179.2(3) ?
C6 C1 C2 C3 . . . . 0.1(5) ?
C8 C11 C12 C10 . . . 3_565 -0.4(4) ?
C1 C2 C3 C4 . . . . 0.2(5) ?
C6 C5 C4 C3 . . . . 0.1(5) ?
C2 C3 C4 C5 . . . . -0.3(5) ?
